data_4077037
loop_
_publ_author_name
'Iverson, Carl N.'
'Lachicotte, Rene J.'
'M\"uller, Christian'
'Jones, William D.'

_publ_section_title
;
 \h2-Coordination and C&#x2212;H Activation of Electron-Poor Arenes
;
_journal_issue 24
_journal_name_full Organometallics
_journal_page_first 5320
_journal_paper_doi 10.1021/om020459x
_journal_volume 21
_journal_year 2002
_chemical_formula_sum 'C32 H45 F9 P2 Pt'
_chemical_formula_weight 857.71
_chemical_name_common (dtbpm)Pt[C12H7(CF3)3],(9)
_chemical_name_systematic
;
  ?
;
_space_group_IT_number 2
_symmetry_cell_setting triclinic
_symmetry_space_group_name_Hall '-P 1'
_symmetry_space_group_name_H-M 'P -1'
_atom_sites_solution_hydrogens geom
_atom_sites_solution_primary direct
_atom_sites_solution_secondary difmap
_audit_creation_method SHELXL-97
_cell_angle_alpha 91.4580(10)
_cell_angle_beta 99.3640(10)
_cell_angle_gamma 107.7850(10)
_cell_formula_units_Z 2
_cell_length_a 9.2656(4)
_cell_length_b 9.7282(4)
_cell_length_c 20.1575(9)
_cell_measurement_temperature 193(2)
_cell_volume 1701.59(13)
_computing_structure_refinement 'SHELXL-97 (Sheldrick, 1997)'
_computing_structure_solution 'SHELXS-97 (Sheldrick, 1990)'
_diffrn_ambient_temperature 193(2)
_diffrn_measured_fraction_theta_full 0.983
_diffrn_measured_fraction_theta_max 0.983
_diffrn_measurement_device_type 'SMART CCD area detector'
_diffrn_measurement_method 'phi and omega scans'
_diffrn_radiation_monochromator graphite
_diffrn_radiation_source 'normal-focus sealed tube'
_diffrn_radiation_type MoK\a
_diffrn_radiation_wavelength 0.71073
_diffrn_reflns_av_R_equivalents 0.0206
_diffrn_reflns_av_sigmaI/netI 0.0341
_diffrn_reflns_limit_h_max 10
_diffrn_reflns_limit_h_min -10
_diffrn_reflns_limit_k_max 10
_diffrn_reflns_limit_k_min -10
_diffrn_reflns_limit_l_max 22
_diffrn_reflns_limit_l_min -21
_diffrn_reflns_number 7648
_diffrn_reflns_theta_full 23.27
_diffrn_reflns_theta_max 23.27
_diffrn_reflns_theta_min 2.05
_exptl_absorpt_coefficient_mu 4.288
_exptl_absorpt_correction_T_max 0.927999
_exptl_absorpt_correction_T_min 0.771465
_exptl_absorpt_correction_type SADABS
_exptl_crystal_density_diffrn 1.674
_exptl_crystal_density_method 'not measured'
_exptl_crystal_F_000 852
_refine_diff_density_max 0.931
_refine_diff_density_min -0.716
_refine_diff_density_rms 0.077
_refine_ls_extinction_method none
_refine_ls_goodness_of_fit_ref 1.027
_refine_ls_hydrogen_treatment mixed
_refine_ls_matrix_type full
_refine_ls_number_parameters 409
_refine_ls_number_reflns 4815
_refine_ls_number_restraints 0
_refine_ls_restrained_S_all 1.027
_refine_ls_R_factor_all 0.0290
_refine_ls_R_factor_gt 0.0237
_refine_ls_shift/su_max 0.001
_refine_ls_shift/su_mean 0.000
_refine_ls_structure_factor_coef Fsqd
_refine_ls_weighting_details 'calc w=1/[\s^2^(Fo^2^)+(0.0280P)^2^+0.0000P] where P=(Fo^2^+2Fc^2^)/3'
_refine_ls_weighting_scheme calc
_refine_ls_wR_factor_gt 0.0498
_refine_ls_wR_factor_ref 0.0511
_reflns_number_gt 4385
_reflns_number_total 4815
_reflns_threshold_expression >2sigma(I)
_cod_data_source_file om020459x.cif
_cod_data_source_block sad_jonci09
_cod_original_sg_symbol_H-M P-1
_cod_database_code 4077037

loop_
_symmetry_equiv_pos_as_xyz
'x, y, z'
'-x, -y, -z'

loop_
_atom_site_label
_atom_site_type_symbol
_atom_site_fract_x
_atom_site_fract_y
_atom_site_fract_z
_atom_site_U_iso_or_equiv
_atom_site_adp_type
_atom_site_occupancy
_atom_site_symmetry_multiplicity
_atom_site_calc_flag
_atom_site_refinement_flags
Pt1 Pt 0.782690(19) 0.162008(17) 0.235336(8) 0.02479(6) Uani 1 1 d .
P1 P 0.70806(13) 0.30041(12) 0.15317(5) 0.0281(3) Uani 1 1 d .
P2 P 0.89282(12) 0.39805(11) 0.28208(5) 0.0272(2) Uani 1 1 d .
F1 F 0.5026(3) -0.0825(3) 0.27127(13) 0.0473(7) Uani 1 1 d .
F2 F 0.5356(3) -0.2811(3) 0.24096(16) 0.0599(8) Uani 1 1 d .
F3 F 0.4587(3) -0.1544(3) 0.16588(14) 0.0609(8) Uani 1 1 d .
F4 F 1.0702(4) -0.0282(3) 0.08316(15) 0.0742(10) Uani 1 1 d .
F5 F 0.8687(3) -0.2090(3) 0.05414(14) 0.0612(8) Uani 1 1 d .
F6 F 1.0635(4) -0.2349(3) 0.11811(14) 0.0630(9) Uani 1 1 d .
F7 F 1.4490(5) 0.3389(6) 0.5446(2) 0.136(2) Uani 1 1 d .
F8 F 1.5701(4) 0.1928(4) 0.52860(15) 0.0804(10) Uani 1 1 d .
F9 F 1.3890(5) 0.1358(7) 0.58305(17) 0.152(3) Uani 1 1 d .
C1 C 0.8174(5) 0.4756(4) 0.2045(2) 0.0318(10) Uani 1 1 d .
H1A H 0.7506 0.5308 0.2137 0.038 Uiso 1 1 calc R
H1B H 0.8997 0.5348 0.1836 0.038 Uiso 1 1 calc R
C2 C 0.7986(5) 0.3025(5) 0.0753(2) 0.0372(11) Uani 1 1 d .
C3 C 0.7740(6) 0.4138(5) 0.0268(2) 0.0550(14) Uani 1 1 d .
H3A H 0.8331 0.4155 -0.0083 0.082 Uiso 1 1 calc R
H3B H 0.8067 0.5077 0.0508 0.082 Uiso 1 1 calc R
H3C H 0.6668 0.3883 0.0073 0.082 Uiso 1 1 calc R
C4 C 0.7396(6) 0.1499(5) 0.0390(2) 0.0523(14) Uani 1 1 d .
H4A H 0.7981 0.1457 0.0043 0.078 Uiso 1 1 calc R
H4B H 0.6329 0.1281 0.0193 0.078 Uiso 1 1 calc R
H4C H 0.7510 0.0806 0.0709 0.078 Uiso 1 1 calc R
C5 C 0.9707(6) 0.3355(6) 0.0984(2) 0.0537(14) Uani 1 1 d .
H5A H 1.0174 0.3224 0.0606 0.081 Uiso 1 1 calc R
H5B H 0.9890 0.2713 0.1318 0.081 Uiso 1 1 calc R
H5C H 1.0146 0.4339 0.1175 0.081 Uiso 1 1 calc R
C6 C 0.5008(5) 0.2963(5) 0.1254(2) 0.0393(11) Uani 1 1 d .
C7 C 0.4853(7) 0.4466(6) 0.1131(3) 0.0674(17) Uani 1 1 d .
H7A H 0.3793 0.4372 0.0964 0.101 Uiso 1 1 calc R
H7B H 0.5469 0.4897 0.0806 0.101 Uiso 1 1 calc R
H7C H 0.5198 0.5068 0.1547 0.101 Uiso 1 1 calc R
C8 C 0.4221(6) 0.1929(6) 0.0626(2) 0.0615(16) Uani 1 1 d .
H8A H 0.3142 0.1827 0.0537 0.092 Uiso 1 1 calc R
H8B H 0.4353 0.1000 0.0698 0.092 Uiso 1 1 calc R
H8C H 0.4674 0.2310 0.0246 0.092 Uiso 1 1 calc R
C9 C 0.4103(5) 0.2334(6) 0.1808(2) 0.0518(14) Uani 1 1 d .
H9A H 0.3019 0.2101 0.1638 0.078 Uiso 1 1 calc R
H9B H 0.4391 0.3035 0.2189 0.078 Uiso 1 1 calc R
H9C H 0.4331 0.1473 0.1943 0.078 Uiso 1 1 calc R
C10 C 1.1099(5) 0.4865(5) 0.3025(2) 0.0338(10) Uani 1 1 d .
C11 C 1.1841(5) 0.4058(5) 0.2600(2) 0.0488(13) Uani 1 1 d .
H11A H 1.2936 0.4378 0.2753 0.073 Uiso 1 1 calc R
H11B H 1.1619 0.4249 0.2136 0.073 Uiso 1 1 calc R
H11C H 1.1437 0.3037 0.2643 0.073 Uiso 1 1 calc R
C12 C 1.1605(6) 0.6469(5) 0.2887(3) 0.0600(15) Uani 1 1 d .
H12A H 1.2697 0.6881 0.3035 0.090 Uiso 1 1 calc R
H12B H 1.1081 0.6974 0.3127 0.090 Uiso 1 1 calc R
H12C H 1.1353 0.6556 0.2412 0.090 Uiso 1 1 calc R
C13 C 1.1733(5) 0.4704(6) 0.3762(2) 0.0546(14) Uani 1 1 d .
H13A H 1.2838 0.5004 0.3833 0.082 Uiso 1 1 calc R
H13B H 1.1349 0.3709 0.3858 0.082 Uiso 1 1 calc R
H13C H 1.1409 0.5297 0.4056 0.082 Uiso 1 1 calc R
C14 C 0.8067(5) 0.4548(5) 0.3530(2) 0.0412(12) Uani 1 1 d .
C15 C 0.6329(5) 0.4144(6) 0.3293(2) 0.0504(13) Uani 1 1 d .
H15A H 0.5863 0.4399 0.3650 0.076 Uiso 1 1 calc R
H15B H 0.5910 0.3121 0.3173 0.076 Uiso 1 1 calc R
H15C H 0.6120 0.4659 0.2908 0.076 Uiso 1 1 calc R
C16 C 0.8299(6) 0.3668(6) 0.4133(2) 0.0574(15) Uani 1 1 d .
H16A H 0.7695 0.3818 0.4457 0.086 Uiso 1 1 calc R
H16B H 0.9368 0.3975 0.4339 0.086 Uiso 1 1 calc R
H16C H 0.7978 0.2659 0.3983 0.086 Uiso 1 1 calc R
C17 C 0.8672(6) 0.6176(6) 0.3741(3) 0.0669(17) Uani 1 1 d .
H17A H 0.8092 0.6402 0.4057 0.100 Uiso 1 1 calc R
H17B H 0.8564 0.6705 0.3350 0.100 Uiso 1 1 calc R
H17C H 0.9739 0.6441 0.3946 0.100 Uiso 1 1 calc R
C18 C 0.8306(5) -0.0138(4) 0.2828(2) 0.0282(10) Uani 1 1 d .
H18A H 0.7897 -0.0374 0.3245 0.034 Uiso 1 1 calc R
C19 C 0.7195(5) -0.0666(4) 0.2195(2) 0.0272(9) Uani 1 1 d .
C20 C 0.7722(5) -0.1177(4) 0.1634(2) 0.0311(10) Uani 1 1 d .
H20A H 0.7021 -0.1584 0.1241 0.037 Uiso 1 1 calc R
C21 C 0.9218(5) -0.1073(4) 0.1668(2) 0.0321(10) Uani 1 1 d .
C22 C 1.0318(5) -0.0538(4) 0.2275(2) 0.0332(10) Uani 1 1 d .
H22A H 1.1344 -0.0466 0.2280 0.040 Uiso 1 1 calc R
C23 C 0.9893(5) -0.0134(4) 0.2844(2) 0.0295(10) Uani 1 1 d .
C24 C 1.1038(5) 0.0375(4) 0.3483(2) 0.0321(10) Uani 1 1 d .
C25 C 1.2576(5) 0.0546(6) 0.3514(2) 0.0501(14) Uani 1 1 d .
H25A H 1.2907 0.0304 0.3129 0.060 Uiso 1 1 calc R
C26 C 1.3647(6) 0.1068(6) 0.4098(3) 0.0572(15) Uani 1 1 d .
H26A H 1.4685 0.1200 0.4099 0.069 Uiso 1 1 calc R
C27 C 1.3174(6) 0.1389(5) 0.4673(2) 0.0426(12) Uani 1 1 d .
C28 C 1.1666(6) 0.1227(6) 0.4660(2) 0.0587(15) Uani 1 1 d .
H28A H 1.1340 0.1452 0.5050 0.070 Uiso 1 1 calc R
C29 C 1.0598(6) 0.0725(6) 0.4065(2) 0.0548(15) Uani 1 1 d .
H29A H 0.9567 0.0625 0.4063 0.066 Uiso 1 1 calc R
C30 C 0.5575(5) -0.1426(5) 0.2244(2) 0.0395(11) Uani 1 1 d .
C31 C 0.9804(6) -0.1439(5) 0.1065(2) 0.0406(12) Uani 1 1 d .
C32 C 1.4303(7) 0.1988(8) 0.5303(3) 0.0686(17) Uani 1 1 d .

loop_
_atom_site_aniso_label
_atom_site_aniso_U_11
_atom_site_aniso_U_22
_atom_site_aniso_U_33
_atom_site_aniso_U_23
_atom_site_aniso_U_13
_atom_site_aniso_U_12
Pt1 0.02568(10) 0.02223(10) 0.02636(10) -0.00049(6) 0.00563(6) 0.00704(7)
P1 0.0317(6) 0.0250(6) 0.0279(6) -0.0009(5) 0.0042(5) 0.0101(5)
P2 0.0261(6) 0.0246(6) 0.0298(6) -0.0035(5) 0.0041(5) 0.0071(5)
F1 0.0366(15) 0.0428(16) 0.0621(18) -0.0016(14) 0.0207(13) 0.0063(13)
F2 0.0556(19) 0.0291(15) 0.094(2) 0.0087(15) 0.0294(17) 0.0028(13)
F3 0.0350(17) 0.073(2) 0.0593(19) -0.0060(16) 0.0003(14) -0.0004(15)
F4 0.104(3) 0.0528(19) 0.064(2) -0.0005(16) 0.0522(19) 0.0028(18)
F5 0.062(2) 0.079(2) 0.0413(16) -0.0207(16) 0.0011(15) 0.0275(17)
F6 0.079(2) 0.081(2) 0.0506(18) -0.0027(16) 0.0166(16) 0.0556(19)
F7 0.107(4) 0.141(4) 0.138(4) -0.081(4) -0.057(3) 0.056(3)
F8 0.052(2) 0.123(3) 0.060(2) -0.008(2) -0.0110(16) 0.031(2)
F9 0.071(3) 0.312(8) 0.036(2) 0.036(3) -0.0029(18) 0.009(4)
C1 0.036(3) 0.024(2) 0.037(2) 0.0010(19) 0.006(2) 0.011(2)
C2 0.050(3) 0.029(2) 0.031(2) 0.005(2) 0.014(2) 0.008(2)
C3 0.073(4) 0.050(3) 0.038(3) 0.010(2) 0.012(3) 0.012(3)
C4 0.073(4) 0.043(3) 0.043(3) -0.004(2) 0.025(3) 0.014(3)
C5 0.055(4) 0.066(4) 0.047(3) 0.005(3) 0.025(3) 0.021(3)
C6 0.035(3) 0.040(3) 0.040(3) -0.005(2) -0.007(2) 0.014(2)
C7 0.062(4) 0.062(4) 0.085(4) 0.007(3) -0.006(3) 0.038(3)
C8 0.049(3) 0.079(4) 0.045(3) -0.019(3) -0.010(3) 0.015(3)
C9 0.028(3) 0.075(4) 0.053(3) -0.008(3) 0.004(2) 0.019(3)
C10 0.026(2) 0.030(2) 0.042(3) -0.004(2) 0.004(2) 0.006(2)
C11 0.033(3) 0.054(3) 0.062(3) -0.002(3) 0.012(2) 0.017(2)
C12 0.039(3) 0.037(3) 0.094(4) 0.003(3) 0.013(3) -0.003(2)
C13 0.033(3) 0.071(4) 0.050(3) -0.007(3) -0.007(2) 0.010(3)
C14 0.038(3) 0.045(3) 0.039(3) -0.011(2) 0.007(2) 0.011(2)
C15 0.040(3) 0.065(4) 0.049(3) -0.012(3) 0.014(2) 0.018(3)
C16 0.048(3) 0.088(4) 0.034(3) 0.000(3) 0.010(2) 0.017(3)
C17 0.057(4) 0.061(4) 0.080(4) -0.040(3) 0.020(3) 0.014(3)
C18 0.034(3) 0.023(2) 0.030(2) 0.0040(19) 0.0097(19) 0.0113(19)
C19 0.030(2) 0.016(2) 0.035(2) 0.0011(18) 0.0060(19) 0.0069(18)
C20 0.040(3) 0.021(2) 0.030(2) 0.0006(19) 0.005(2) 0.007(2)
C21 0.041(3) 0.028(2) 0.031(2) 0.001(2) 0.010(2) 0.013(2)
C22 0.033(3) 0.032(3) 0.038(3) 0.006(2) 0.010(2) 0.014(2)
C23 0.036(3) 0.022(2) 0.033(2) 0.0052(19) 0.008(2) 0.0112(19)
C24 0.038(3) 0.028(2) 0.033(2) 0.005(2) 0.006(2) 0.014(2)
C25 0.039(3) 0.079(4) 0.035(3) -0.003(3) 0.006(2) 0.023(3)
C26 0.033(3) 0.086(4) 0.050(3) 0.000(3) 0.007(3) 0.017(3)
C27 0.043(3) 0.047(3) 0.034(3) 0.002(2) -0.001(2) 0.012(2)
C28 0.052(4) 0.087(4) 0.038(3) -0.015(3) 0.007(3) 0.025(3)
C29 0.034(3) 0.087(4) 0.042(3) -0.014(3) 0.000(2) 0.023(3)
C30 0.037(3) 0.029(3) 0.048(3) 0.001(2) 0.008(2) 0.004(2)
C31 0.052(3) 0.031(3) 0.043(3) -0.002(2) 0.014(3) 0.017(2)
C32 0.054(4) 0.092(5) 0.056(4) -0.010(4) -0.003(3) 0.025(4)

loop_
_atom_type_symbol
_atom_type_description
_atom_type_scat_dispersion_real
_atom_type_scat_dispersion_imag
_atom_type_scat_source
C C 0.0033 0.0016 'International Tables Vol C Tables 4.2.6.8 and 6.1.1.4'
H H 0.0000 0.0000 'International Tables Vol C Tables 4.2.6.8 and 6.1.1.4'
F F 0.0171 0.0103 'International Tables Vol C Tables 4.2.6.8 and 6.1.1.4'
P P 0.1023 0.0942 'International Tables Vol C Tables 4.2.6.8 and 6.1.1.4'
Pt Pt -1.7033 8.3905 'International Tables Vol C Tables 4.2.6.8 and 6.1.1.4'

loop_
_geom_angle_atom_site_label_1
_geom_angle_atom_site_label_2
_geom_angle_atom_site_label_3
_geom_angle
C18 Pt1 C19 40.73(15)
C18 Pt1 P1 161.26(11)
C19 Pt1 P1 121.58(11)
C18 Pt1 P2 122.11(11)
C19 Pt1 P2 162.83(11)
P1 Pt1 P2 75.53(4)
C1 P1 C2 106.3(2)
C1 P1 C6 108.68(19)
C2 P1 C6 108.3(2)
C1 P1 Pt1 93.28(13)
C2 P1 Pt1 114.41(15)
C6 P1 Pt1 123.45(15)
C1 P2 C14 106.4(2)
C1 P2 C10 107.9(2)
C14 P2 C10 108.14(19)
C1 P2 Pt1 93.17(13)
C14 P2 Pt1 116.84(15)
C10 P2 Pt1 121.81(14)
P1 C1 P2 97.96(19)
C5 C2 C3 107.9(4)
C5 C2 C4 106.4(4)
C3 C2 C4 110.6(4)
C5 C2 P1 107.7(3)
C3 C2 P1 114.8(3)
C4 C2 P1 108.9(3)
C8 C6 C9 105.2(4)
C8 C6 C7 109.7(4)
C9 C6 C7 108.7(4)
C8 C6 P1 111.7(3)
C9 C6 P1 108.1(3)
C7 C6 P1 113.1(3)
C11 C10 C12 108.9(4)
C11 C10 C13 105.6(4)
C12 C10 C13 109.6(4)
C11 C10 P2 108.5(3)
C12 C10 P2 113.0(3)
C13 C10 P2 111.0(3)
C15 C14 C16 106.1(4)
C15 C14 C17 107.5(4)
C16 C14 C17 111.1(4)
C15 C14 P2 108.0(3)
C16 C14 P2 109.6(3)
C17 C14 P2 114.1(3)
C23 C18 C19 118.0(3)
C23 C18 Pt1 113.1(3)
C19 C18 Pt1 70.1(2)
C20 C19 C18 118.2(4)
C20 C19 C30 115.1(4)
C18 C19 C30 117.7(4)
C20 C19 Pt1 114.7(3)
C18 C19 Pt1 69.2(2)
C30 C19 Pt1 113.9(3)
C21 C20 C19 120.9(4)
C20 C21 C22 121.5(4)
C20 C21 C31 121.1(4)
C22 C21 C31 117.3(4)
C23 C22 C21 121.3(4)
C22 C23 C18 119.9(4)
C22 C23 C24 121.0(4)
C18 C23 C24 119.1(4)
C29 C24 C25 116.9(4)
C29 C24 C23 121.1(4)
C25 C24 C23 122.1(4)
C24 C25 C26 122.2(4)
C27 C26 C25 119.7(5)
C28 C27 C26 119.5(4)
C28 C27 C32 119.5(5)
C26 C27 C32 120.9(5)
C27 C28 C29 120.4(5)
C24 C29 C28 121.3(5)
F1 C30 F3 106.3(4)
F1 C30 F2 104.6(4)
F3 C30 F2 104.7(4)
F1 C30 C19 114.8(4)
F3 C30 C19 113.2(4)
F2 C30 C19 112.3(4)
F4 C31 F5 105.4(4)
F4 C31 F6 106.1(4)
F5 C31 F6 104.9(3)
F4 C31 C21 112.8(4)
F5 C31 C21 113.7(4)
F6 C31 C21 113.2(4)
F9 C32 F8 106.5(5)
F9 C32 F7 105.0(6)
F8 C32 F7 105.1(5)
F9 C32 C27 113.3(5)
F8 C32 C27 114.3(5)
F7 C32 C27 112.0(5)

loop_
_geom_bond_atom_site_label_1
_geom_bond_atom_site_label_2
_geom_bond_distance
Pt1 C18 2.109(4)
Pt1 C19 2.121(4)
Pt1 P1 2.3117(11)
Pt1 P2 2.3125(10)
P1 C1 1.875(4)
P1 C2 1.894(4)
P1 C6 1.899(5)
P2 C1 1.878(4)
P2 C14 1.894(4)
P2 C10 1.900(4)
F1 C30 1.342(5)
F2 C30 1.359(5)
F3 C30 1.350(5)
F4 C31 1.328(5)
F5 C31 1.340(5)
F6 C31 1.342(5)
F7 C32 1.338(7)
F8 C32 1.321(6)
F9 C32 1.294(7)
C2 C5 1.516(7)
C2 C3 1.520(6)
C2 C4 1.534(6)
C6 C8 1.528(6)
C6 C9 1.533(7)
C6 C7 1.534(7)
C10 C11 1.520(6)
C10 C12 1.533(6)
C10 C13 1.536(6)
C14 C15 1.527(6)
C14 C16 1.529(7)
C14 C17 1.532(7)
C18 C23 1.465(6)
C18 C19 1.472(6)
C19 C20 1.437(6)
C19 C30 1.478(6)
C20 C21 1.349(6)
C21 C22 1.428(6)
C21 C31 1.486(6)
C22 C23 1.358(6)
C23 C24 1.495(6)
C24 C29 1.371(6)
C24 C25 1.374(6)
C25 C26 1.382(7)
C26 C27 1.365(7)
C27 C28 1.353(7)
C27 C32 1.484(7)
C28 C29 1.394(7)
